data_4309754
loop_
_publ_author_name
'Gordon H. John'
'Iain May'
'Clint A. Sharrad'
'Andrew D. Sutton'
'David Collison'
'Madeleine Helliwell'
'Mark J. Sarsfield'

_publ_section_title
;
The Synthesis, Structural, and Spectroscopic Characterization of
Uranium(IV) Perrhenate Complexes
;
_journal_name_full 'Inorganic Chemistry'
_journal_page_first 7606
_journal_page_last 7615
_journal_paper_doi 10.1021/ic0507971
_journal_volume 44
_journal_year 2005
_chemical_formula_sum 'C24 H56 O32 P4 Re4 U'
_chemical_formula_weight 1963.40
_space_group_IT_number 114
_symmetry_cell_setting tetragonal
_symmetry_space_group_name_Hall 'P -4 2n'
_symmetry_space_group_name_H-M 'P -4 21 c'
_atom_sites_solution_hydrogens geom
_atom_sites_solution_primary direct
_atom_sites_solution_secondary difmap
_audit_creation_method SHELXL-97
_cell_angle_alpha 90.00
_cell_angle_beta 90.00
_cell_angle_gamma 90.00
_cell_formula_units_Z 2
_cell_length_a 13.4198(13)
_cell_length_b 13.4198(13)
_cell_length_c 14.932(2)
_cell_measurement_reflns_used 6285
_cell_measurement_temperature 150(2)
_cell_measurement_theta_max 28.10
_cell_measurement_theta_min 2.73
_cell_volume 2689.1(5)
_computing_cell_refinement 'Bruker SMART'
_computing_data_collection 'Bruker SMART'
_computing_data_reduction 'Bruker SAINT'
_computing_molecular_graphics 'Bruker SHELXTL'
_computing_publication_material 'Bruker SHELXTL'
_computing_structure_refinement 'Bruker SHELXTL'
_computing_structure_solution 'Bruker SHELXTL'
_diffrn_ambient_temperature 150(2)
_diffrn_measured_fraction_theta_full 0.984
_diffrn_measured_fraction_theta_max 0.984
_diffrn_measurement_device_type 'CCD area detector'
_diffrn_measurement_method 'phi and omega scans'
_diffrn_radiation_monochromator graphite
_diffrn_radiation_source 'fine-focus sealed tube'
_diffrn_radiation_type MoK\a
_diffrn_radiation_wavelength 0.71073
_diffrn_reflns_av_R_equivalents 0.0407
_diffrn_reflns_av_sigmaI/netI 0.0356
_diffrn_reflns_limit_h_max 17
_diffrn_reflns_limit_h_min -17
_diffrn_reflns_limit_k_max 17
_diffrn_reflns_limit_k_min -17
_diffrn_reflns_limit_l_max 10
_diffrn_reflns_limit_l_min -19
_diffrn_reflns_number 16367
_diffrn_reflns_theta_full 28.29
_diffrn_reflns_theta_max 28.29
_diffrn_reflns_theta_min 2.04
_exptl_absorpt_coefficient_mu 12.174
_exptl_absorpt_correction_T_max 1.000
_exptl_absorpt_correction_T_min 0.506
_exptl_absorpt_correction_type empirical
_exptl_absorpt_process_details SADABS
_exptl_crystal_colour green
_exptl_crystal_density_diffrn 2.425
_exptl_crystal_density_method 'not measured'
_exptl_crystal_description block
_exptl_crystal_F_000 1816
_exptl_crystal_size_max 0.25
_exptl_crystal_size_mid 0.1
_exptl_crystal_size_min 0.1
_refine_diff_density_max 2.332
_refine_diff_density_min -0.486
_refine_diff_density_rms 0.142
_refine_ls_abs_structure_details 'Flack H D (1983), Acta Cryst. A39, 876-881'
_refine_ls_abs_structure_Flack 0.018(10)
_refine_ls_extinction_method none
_refine_ls_goodness_of_fit_ref 1.009
_refine_ls_hydrogen_treatment mixed
_refine_ls_matrix_type full
_refine_ls_number_parameters 149
_refine_ls_number_reflns 3234
_refine_ls_number_restraints 57
_refine_ls_restrained_S_all 1.003
_refine_ls_R_factor_all 0.0268
_refine_ls_R_factor_gt 0.0240
_refine_ls_shift/su_max 0.002
_refine_ls_shift/su_mean 0.000
_refine_ls_structure_factor_coef Fsqd
_refine_ls_weighting_details 'calc w=1/[\s^2^(Fo^2^)+(0.0270P)^2^+0.0000P] where P=(Fo^2^+2Fc^2^)/3'
_refine_ls_weighting_scheme calc
_refine_ls_wR_factor_gt 0.0521
_refine_ls_wR_factor_ref 0.0528
_reflns_number_gt 3029
_reflns_number_total 3234
_reflns_threshold_expression >2sigma(I)
_cod_data_source_file ic0507971si20050518_120533.cif
_cod_data_source_block s1034abs
_cod_depositor_comments
;
The following automatic conversions were performed:
'_symmetry_cell_setting' value 'Tetragonal' changed to 'tetragonal'
according to '/home/saulius/struct/CIF-dictionaries/cif_core.dic'
dictionary named 'cif_core.dic' version 2.4.1 from 2010-06-29.

Automatic conversion script
Id: cif_fix_enum 1527 2010-12-29 10:47:43Z saulius 
;
_cod_database_code 4309754

loop_
_symmetry_equiv_pos_as_xyz
'x, y, z'
'-x, -y, z'
'y, -x, -z'
'-y, x, -z'
'-x+1/2, y+1/2, -z+1/2'
'x+1/2, -y+1/2, -z+1/2'
'-y+1/2, -x+1/2, z+1/2'
'y+1/2, x+1/2, z+1/2'

loop_
_atom_site_label
_atom_site_type_symbol
_atom_site_fract_x
_atom_site_fract_y
_atom_site_fract_z
_atom_site_U_iso_or_equiv
_atom_site_adp_type
_atom_site_occupancy
_atom_site_symmetry_multiplicity
_atom_site_calc_flag
_atom_site_refinement_flags
_atom_site_disorder_assembly
_atom_site_disorder_group
U1 U 0.0000 1.0000 0.0000 0.01207(8) Uani 1 4 d S . .
Re1 Re 0.168973(17) 1.199160(16) 0.126210(19) 0.02579(7) Uani 1 1 d . . .
P1 P 0.14675(12) 0.85170(11) 0.15827(11) 0.0277(3) Uani 1 1 d . . .
O1 O 0.0970(3) 1.1294(3) 0.0496(3) 0.0290(9) Uani 1 1 d . . .
O2 O 0.1371(4) 1.1677(4) 0.2333(3) 0.0541(14) Uani 1 1 d . . .
O3 O 0.1478(3) 1.3239(3) 0.1103(3) 0.0475(13) Uani 1 1 d . . .
O4 O 0.2912(3) 1.1743(4) 0.1093(4) 0.0564(15) Uani 1 1 d . . .
O5 O 0.0883(3) 0.9388(3) 0.1278(3) 0.0274(9) Uani 1 1 d . . .
O6 O 0.1677(3) 0.8555(4) 0.2603(3) 0.0425(12) Uani 1 1 d . . .
O7 O 0.0877(4) 0.7549(3) 0.1339(4) 0.0505(13) Uani 1 1 d . . .
O8 O 0.2494(3) 0.8364(3) 0.1157(3) 0.0400(10) Uani 1 1 d . . .
C1 C 0.0927(5) 0.8870(6) 0.3252(5) 0.049(2) Uani 1 1 d U . .
H1A H 0.0375 0.9184 0.2941 0.059 Uiso 1 1 calc R . .
H1B H 0.0672 0.8293 0.3569 0.059 Uiso 1 1 calc R . .
C2 C 0.1341(7) 0.9545(8) 0.3867(8) 0.109(4) Uani 1 1 d U . .
H2A H 0.1911 0.9247 0.4148 0.164 Uiso 1 1 calc R . .
H2B H 0.0854 0.9708 0.4315 0.164 Uiso 1 1 calc R . .
H2C H 0.1541 1.0140 0.3559 0.164 Uiso 1 1 calc R . .
C3 C 0.1283(9) 0.6571(6) 0.1544(8) 0.101(4) Uani 1 1 d U . .
H3A H 0.2004 0.6617 0.1551 0.122 Uiso 1 1 calc R . .
H3B H 0.1069 0.6382 0.2141 0.122 Uiso 1 1 calc R . .
C4 C 0.1031(11) 0.5892(7) 0.1002(12) 0.177(9) Uani 1 1 d U . .
H4A H 0.0617 0.6040 0.0521 0.213 Uiso 1 1 calc R . .
H4B H 0.1259 0.5244 0.1086 0.213 Uiso 1 1 calc R . .
C5 C 0.3304(6) 0.9082(6) 0.1287(8) 0.069(2) Uani 1 1 d U . .
H5A H 0.3308 0.9316 0.1901 0.082 Uiso 1 1 calc R . .
H5B H 0.3209 0.9652 0.0896 0.082 Uiso 1 1 calc R . .
C6 C 0.4254(6) 0.8591(7) 0.1079(7) 0.070(3) Uani 1 1 d U . .
H6A H 0.4371 0.8066 0.1502 0.106 Uiso 1 1 calc R . .
H6B H 0.4785 0.9069 0.1113 0.106 Uiso 1 1 calc R . .
H6C H 0.4226 0.8318 0.0485 0.106 Uiso 1 1 calc R . .

loop_
_atom_site_aniso_label
_atom_site_aniso_U_11
_atom_site_aniso_U_22
_atom_site_aniso_U_33
_atom_site_aniso_U_23
_atom_site_aniso_U_13
_atom_site_aniso_U_12
U1 0.01162(10) 0.01162(10) 0.01295(17) 0.000 0.000 0.000
Re1 0.02804(12) 0.02443(11) 0.02489(12) -0.00608(10) -0.00594(10) -0.00661(9)
P1 0.0286(8) 0.0283(8) 0.0262(8) 0.0048(6) -0.0060(6) 0.0105(7)
O1 0.034(2) 0.024(2) 0.028(2) -0.0008(17) -0.0038(18) -0.0144(18)
O2 0.073(3) 0.063(3) 0.027(3) -0.010(2) 0.000(2) -0.025(3)
O3 0.051(3) 0.028(2) 0.064(4) -0.011(2) -0.017(3) -0.009(2)
O4 0.042(3) 0.063(3) 0.065(4) -0.028(3) -0.017(3) 0.005(3)
O5 0.033(2) 0.031(2) 0.018(2) 0.0018(18) -0.0067(19) 0.0115(18)
O6 0.039(2) 0.063(3) 0.026(2) 0.014(2) -0.0084(19) 0.024(2)
O7 0.051(3) 0.031(2) 0.069(3) 0.007(3) -0.020(3) 0.004(2)
O8 0.038(2) 0.045(3) 0.038(3) -0.004(3) -0.007(2) 0.011(2)
C1 0.034(4) 0.079(6) 0.035(4) 0.001(4) 0.002(3) 0.008(4)
C2 0.066(6) 0.128(9) 0.133(10) -0.078(8) -0.036(7) 0.047(6)
C3 0.132(9) 0.029(4) 0.143(12) 0.009(5) -0.065(8) 0.016(5)
C4 0.241(17) 0.050(6) 0.24(2) -0.051(9) -0.114(15) 0.065(9)
C5 0.054(5) 0.057(5) 0.094(7) -0.023(6) 0.017(6) -0.012(4)
C6 0.038(4) 0.093(7) 0.081(7) 0.012(6) -0.005(4) 0.005(4)

loop_
_atom_type_symbol
_atom_type_description
_atom_type_scat_dispersion_real
_atom_type_scat_dispersion_imag
_atom_type_scat_source
C C 0.0033 0.0016 'International Tables Vol C Tables 4.2.6.8 and 6.1.1.4'
H H 0.0000 0.0000 'International Tables Vol C Tables 4.2.6.8 and 6.1.1.4'
O O 0.0106 0.0060 'International Tables Vol C Tables 4.2.6.8 and 6.1.1.4'
P P 0.1023 0.0942 'International Tables Vol C Tables 4.2.6.8 and 6.1.1.4'
Re Re -1.0185 7.2310 'International Tables Vol C Tables 4.2.6.8 and 6.1.1.4'
U U -9.6767 9.6646 'International Tables Vol C Tables 4.2.6.8 and 6.1.1.4'

loop_
_geom_angle_atom_site_label_1
_geom_angle_atom_site_label_2
_geom_angle_atom_site_label_3
_geom_angle
_geom_angle_site_symmetry_1
_geom_angle_site_symmetry_3
_geom_angle_publ_flag
O1 U1 O1 142.3(2) . 2_575 ?
O1 U1 O1 95.99(7) . 3_465 ?
O1 U1 O1 95.99(7) 2_575 3_465 ?
O1 U1 O1 95.99(7) . 4_665 ?
O1 U1 O1 95.99(7) 2_575 4_665 ?
O1 U1 O1 142.3(2) 3_465 4_665 ?
O1 U1 O5 145.89(15) . 3_465 ?
O1 U1 O5 71.80(15) 2_575 3_465 ?
O1 U1 O5 73.81(14) 3_465 3_465 ?
O1 U1 O5 76.30(13) 4_665 3_465 ?
O1 U1 O5 73.81(14) . . ?
O1 U1 O5 76.30(13) 2_575 . ?
O1 U1 O5 71.80(15) 3_465 . ?
O1 U1 O5 145.89(15) 4_665 . ?
O5 U1 O5 129.54(13) 3_465 . ?
O1 U1 O5 76.30(13) . 2_575 ?
O1 U1 O5 73.81(14) 2_575 2_575 ?
O1 U1 O5 145.89(15) 3_465 2_575 ?
O1 U1 O5 71.80(15) 4_665 2_575 ?
O5 U1 O5 129.54(13) 3_465 2_575 ?
O5 U1 O5 74.1(2) . 2_575 ?
O1 U1 O5 71.80(15) . 4_665 ?
O1 U1 O5 145.89(15) 2_575 4_665 ?
O1 U1 O5 76.30(13) 3_465 4_665 ?
O1 U1 O5 73.81(14) 4_665 4_665 ?
O5 U1 O5 74.1(2) 3_465 4_665 ?
O5 U1 O5 129.54(13) . 4_665 ?
O5 U1 O5 129.54(13) 2_575 4_665 ?
O4 Re1 O2 109.5(3) . . ?
O4 Re1 O3 109.4(3) . . ?
O2 Re1 O3 109.2(3) . . ?
O4 Re1 O1 109.2(2) . . ?
O2 Re1 O1 109.8(2) . . ?
O3 Re1 O1 109.7(2) . . ?
O5 P1 O8 117.1(3) . . ?
O5 P1 O6 111.9(3) . . ?
O8 P1 O6 104.4(3) . . ?
O5 P1 O7 108.4(2) . . ?
O8 P1 O7 104.4(3) . . ?
O6 P1 O7 110.3(3) . . ?
Re1 O1 U1 157.1(2) . . ?
P1 O5 U1 141.2(3) . . ?
C1 O6 P1 122.5(4) . . ?
C3 O7 P1 120.7(5) . . ?
C5 O8 P1 121.7(5) . . ?
C2 C1 O6 110.3(7) . . ?
C4 C3 O7 114.6(9) . . ?
O8 C5 C6 108.7(7) . . ?

loop_
_geom_bond_atom_site_label_1
_geom_bond_atom_site_label_2
_geom_bond_distance
_geom_bond_site_symmetry_2
_geom_bond_publ_flag
U1 O1 2.293(4) . ?
U1 O1 2.293(4) 2_575 ?
U1 O1 2.293(4) 3_465 ?
U1 O1 2.293(4) 4_665 ?
U1 O5 2.392(4) 3_465 ?
U1 O5 2.392(4) . ?
U1 O5 2.392(4) 2_575 ?
U1 O5 2.392(4) 4_665 ?
Re1 O4 1.693(4) . ?
Re1 O2 1.709(5) . ?
Re1 O3 1.714(4) . ?
Re1 O1 1.766(4) . ?
P1 O5 1.479(4) . ?
P1 O8 1.530(5) . ?
P1 O6 1.550(5) . ?
P1 O7 1.564(5) . ?
O6 C1 1.460(9) . ?
O7 C3 1.453(8) . ?
O8 C5 1.466(8) . ?
C1 C2 1.404(11) . ?
C3 C4 1.265(14) . ?
C5 C6 1.468(10) . ?
